data_7221071
loop_
_publ_author_name
'Mrotzek, A.'
'Chung, D.-Y.'
'Hogan, T.'
'Kanatzidis, M.G.'

_publ_section_title
;
 Structure and thermoelectric properties of the new quaternary tin
 selenide K1-x Sn5-x Bi11+x Se22
;
_journal_name_full 'Journal of Materials Chemistry'
_journal_page_first 1667
_journal_page_last 1672
_journal_volume 10
_journal_year 2000
_chemical_formula_sum 'Bi11.18 K0.66 Se22 Sn4.82'
_chemical_name_systematic 'K0.66 Sn4.82 Bi11.18 Se22'
_space_group_IT_number 11
_symmetry_space_group_name_Hall '-P 2yb'
_symmetry_space_group_name_H-M 'P 1 21/m 1'
_cell_angle_alpha 90
_cell_angle_beta 99.249
_cell_angle_gamma 90
_cell_formula_units_Z 1
_cell_length_a 15.777
_cell_length_b 4.1669
_cell_length_c 17.358
_cell_volume 1126.300
_citation_journal_id_ASTM JMACEP
_cod_data_source_file Mrotzek_JMACEP_2000_1542.cif
_cod_data_source_block Bi11.18K0.66Se22Sn4.82
_cod_original_cell_volume 1126.3
_cod_database_code 7221071

loop_
_symmetry_equiv_pos_as_xyz
x,y,z
-x,y+1/2,-z
-x,-y,-z
x,-y-1/2,z

loop_
_atom_site_label
_atom_site_type_symbol
_atom_site_fract_x
_atom_site_fract_y
_atom_site_fract_z
_atom_site_occupancy
_atom_site_U_iso_or_equiv
Bi7 Bi+3 0.90311 0.25 0.43776 0.89 0.0
Se9 Se-2 0.0784 0.25 0.4388 1 0.0
Bi1 Bi+3 0.27946 0.25 0.04699 0.79 0.0
Bi4 Bi+3 0.58414 0.25 0.3182 0.9 0.0
Se10 Se-2 0.1111 0.25 0.6831 1 0.0
Se3 Se-2 0.7102 0.25 0.4602 1 0.0
Sn1 Sn+2 0.27946 0.25 0.04699 0.21 0.0
Sn2 Sn+2 0.66938 0.25 0.74323 0.206 0.0
Sn4 Sn+2 0.58414 0.25 0.3182 0.1 0.0
Sn7 Sn+2 0.90311 0.25 0.43776 0.11 0.0
Bi2 Bi+3 0.66938 0.25 0.74323 0.794 0.0
K1 K+1 0.988 0.25 0.992 0.33 0.0
Se5 Se-2 0.6215 0.25 0.0356 1 0.0
Se4 Se-2 0.3337 0.25 0.7574 1 0.0
Sn5 Sn+2 0.46499 0.25 0.89101 0.33 0.0
Se1 Se-2 0.8 0.25 0.8774 1 0.0
Se8 Se-2 0.0088 0.25 0.187 1 0.0
Bi6 Bi+3 0.94418 0.25 0.7075 0.72 0.0
Bi8 Bi+3 0.8278 0.25 0.17596 0.11 0.0
Sn3 Sn+2 0.37311 0.25 0.46652 0.284 0.0
Se7 Se-2 0.5195 0.25 0.6053 1 0.0
Sn8 Sn+2 0.8278 0.25 0.17596 0.89 0.0
Sn6 Sn+2 0.94418 0.25 0.7075 0.28 0.0
Se2 Se-2 0.245 0.25 0.3265 1 0.0
Bi3 Bi+3 0.37311 0.25 0.46652 0.716 0.0
Bi5 Bi+3 0.46499 0.25 0.89101 0.67 0.0
Se6 Se-2 0.4378 0.25 0.1839 1 0.0
Se11 Se-2 0.1463 0.25 0.9271 1 0.0
